data_4064811
loop_
_publ_author_name
'Yang, Ming-Jun'
'Liu, Yan-Jing'
'Gong, Jun-Fang'
'Song, Mao-Ping'

_publ_section_title
;
 Unsymmetrical Chiral PCN Pincer Palladium(II) and Nickel(II) Complexes
 with Aryl-Based Aminophosphine--Imidazoline Ligands: Synthesis via Aryl
 C--H Activation and Asymmetric Addition of Diarylphosphines to Enones
;
_journal_issue 14
_journal_name_full Organometallics
_journal_page_first 3793
_journal_paper_doi 10.1021/om200350h
_journal_volume 30
_journal_year 2011
_chemical_absolute_configuration rmad
_chemical_formula_sum 'C31 H31 Cl N3 Ni P'
_chemical_formula_weight 570.72
_chemical_name_systematic
;

 ?

;
_space_group_IT_number 19
_symmetry_cell_setting orthorhombic
_symmetry_space_group_name_Hall 'P 2ac 2ab'
_symmetry_space_group_name_H-M 'P 21 21 21'
_atom_sites_solution_hydrogens geom
_atom_sites_solution_primary direct
_atom_sites_solution_secondary difmap
_audit_creation_method SHELXL-97
_cell_angle_alpha 90.00
_cell_angle_beta 90.00
_cell_angle_gamma 90.00
_cell_formula_units_Z 4
_cell_length_a 10.3071(15)
_cell_length_b 13.747(2)
_cell_length_c 20.087(3)
_cell_measurement_reflns_used 5785
_cell_measurement_temperature 296(2)
_cell_measurement_theta_max 24.10
_cell_measurement_theta_min 2.51
_cell_volume 2846.2(7)
_computing_cell_refinement 'Bruker SMART'
_computing_data_collection 'Bruker SMART'
_computing_data_reduction 'Bruker SAINT'
_computing_molecular_graphics 'Bruker SHELXTL'
_computing_publication_material 'Bruker SHELXTL'
_computing_structure_refinement 'SHELXL-97 (Sheldrick, 1997)'
_computing_structure_solution 'SHELXS-97 (Sheldrick, 1990)'
_diffrn_ambient_temperature 296(2)
_diffrn_measured_fraction_theta_full 0.999
_diffrn_measured_fraction_theta_max 0.999
_diffrn_measurement_device_type 'CCD area detector'
_diffrn_measurement_method 'phi and omega scans'
_diffrn_radiation_monochromator graphite
_diffrn_radiation_source 'fine-focus sealed tube'
_diffrn_radiation_type MoK\a
_diffrn_radiation_wavelength 0.71073
_diffrn_reflns_av_R_equivalents 0.0419
_diffrn_reflns_av_sigmaI/netI 0.0442
_diffrn_reflns_limit_h_max 13
_diffrn_reflns_limit_h_min -13
_diffrn_reflns_limit_k_max 17
_diffrn_reflns_limit_k_min -17
_diffrn_reflns_limit_l_max 25
_diffrn_reflns_limit_l_min -26
_diffrn_reflns_number 25364
_diffrn_reflns_theta_full 27.50
_diffrn_reflns_theta_max 27.50
_diffrn_reflns_theta_min 2.47
_diffrn_standards_decay_% 0
_diffrn_standards_interval_count 0
_diffrn_standards_interval_time 0
_diffrn_standards_number 0
_exptl_absorpt_coefficient_mu 0.856
_exptl_absorpt_correction_T_max 0.8274
_exptl_absorpt_correction_T_min 0.7203
_exptl_absorpt_correction_type multi-scan
_exptl_absorpt_process_details sadabs
_exptl_crystal_colour colourless
_exptl_crystal_density_diffrn 1.332
_exptl_crystal_density_method 'not measured'
_exptl_crystal_description block
_exptl_crystal_F_000 1192
_exptl_crystal_size_max 0.41
_exptl_crystal_size_mid 0.27
_exptl_crystal_size_min 0.23
_refine_diff_density_max 0.268
_refine_diff_density_min -0.221
_refine_diff_density_rms 0.038
_refine_ls_abs_structure_details 'Flack H D (1983), Acta Cryst. A39, 876-881'
_refine_ls_abs_structure_Flack -0.015(12)
_refine_ls_extinction_method none
_refine_ls_goodness_of_fit_ref 1.017
_refine_ls_hydrogen_treatment constr
_refine_ls_matrix_type full
_refine_ls_number_parameters 337
_refine_ls_number_reflns 6499
_refine_ls_number_restraints 0
_refine_ls_restrained_S_all 1.017
_refine_ls_R_factor_all 0.0547
_refine_ls_R_factor_gt 0.0345
_refine_ls_shift/su_max 0.001
_refine_ls_shift/su_mean 0.000
_refine_ls_structure_factor_coef Fsqd
_refine_ls_weighting_details 'calc w=1/[\s^2^(Fo^2^)+(0.0378P)^2^+0.0000P] where P=(Fo^2^+2Fc^2^)/3'
_refine_ls_weighting_scheme calc
_refine_ls_wR_factor_gt 0.0738
_refine_ls_wR_factor_ref 0.0826
_reflns_number_gt 4891
_reflns_number_total 6499
_reflns_threshold_expression >2sigma(I)
_cod_data_source_file om200350h_si_003.cif
_cod_data_source_block complex-5a
_cod_depositor_comments
;
The following automatic conversions were performed:

'_symmetry_cell_setting' value 'Orthorhombic' changed to
'orthorhombic' according to
/home/saulius/struct/CIF-dictionaries/cif_core.dic dictionary named
'cif_core.dic' version 2.4.1 from 2010-06-29.

Automatic conversion script
Id: cif_fix_values 1715 2011-07-08 13:25:40Z adriana 
;
_cod_original_cell_volume 2846.3(7)
_cod_original_sg_symbol_H-M P2(1)2(1)2(1)
_cod_database_code 4064811

loop_
_symmetry_equiv_pos_as_xyz
'x, y, z'
'-x+1/2, -y, z+1/2'
'-x, y+1/2, -z+1/2'
'x+1/2, -y+1/2, -z'

loop_
_atom_site_label
_atom_site_type_symbol
_atom_site_fract_x
_atom_site_fract_y
_atom_site_fract_z
_atom_site_U_iso_or_equiv
_atom_site_adp_type
_atom_site_occupancy
_atom_site_symmetry_multiplicity
_atom_site_calc_flag
_atom_site_refinement_flags
Ni1 Ni 0.52542(3) 0.25478(2) 0.139247(13) 0.04609(9) Uani 1 1 d .
Cl1 Cl 0.57199(8) 0.10849(5) 0.17904(3) 0.0668(2) Uani 1 1 d .
P1 P 0.48391(8) 0.32588(5) 0.23177(3) 0.05117(17) Uani 1 1 d .
N1 N 0.5624(2) 0.22467(14) 0.04787(10) 0.0497(5) Uani 1 1 d .
N2 N 0.5894(2) 0.27706(16) -0.05600(10) 0.0577(6) Uani 1 1 d .
N3 N 0.4483(3) 0.44081(15) 0.21059(11) 0.0664(7) Uani 1 1 d .
H3D H 0.4487 0.4989 0.2383 0.100 Uiso 1 1 d R
C1 C 0.4913(3) 0.37822(17) 0.10386(12) 0.0459(6) Uani 1 1 d .
C2 C 0.4539(3) 0.45740(18) 0.14215(13) 0.0521(6) Uani 1 1 d .
C3 C 0.4239(3) 0.5456(2) 0.11166(15) 0.0642(8) Uani 1 1 d .
H3 H 0.3939 0.5977 0.1369 0.077 Uiso 1 1 calc R
C4 C 0.4392(3) 0.5549(2) 0.04356(15) 0.0707(9) Uani 1 1 d .
H4 H 0.4214 0.6143 0.0234 0.085 Uiso 1 1 calc R
C5 C 0.4803(3) 0.4781(2) 0.00494(13) 0.0631(8) Uani 1 1 d .
H5 H 0.4913 0.4856 -0.0407 0.076 Uiso 1 1 calc R
C6 C 0.5050(3) 0.38923(17) 0.03522(11) 0.0471(6) Uani 1 1 d .
C7 C 0.5508(2) 0.29732(18) 0.00648(11) 0.0461(6) Uani 1 1 d .
C8 C 0.6457(3) 0.1795(2) -0.05740(14) 0.0638(8) Uani 1 1 d .
H8A H 0.7393 0.1821 -0.0624 0.077 Uiso 1 1 calc R
H8B H 0.6094 0.1408 -0.0932 0.077 Uiso 1 1 calc R
C9 C 0.6069(3) 0.13836(19) 0.01139(13) 0.0525(7) Uani 1 1 d .
H9 H 0.6843 0.1123 0.0334 0.063 Uiso 1 1 calc R
C10 C 0.5025(3) 0.05909(19) 0.00925(13) 0.0583(7) Uani 1 1 d .
H10 H 0.4765 0.0463 0.0553 0.070 Uiso 1 1 calc R
C11 C 0.3815(3) 0.0896(3) -0.02821(17) 0.0791(10) Uani 1 1 d .
H11A H 0.4032 0.1028 -0.0738 0.119 Uiso 1 1 calc R
H11B H 0.3460 0.1471 -0.0082 0.119 Uiso 1 1 calc R
H11C H 0.3185 0.0382 -0.0264 0.119 Uiso 1 1 calc R
C12 C 0.5605(4) -0.0352(2) -0.01798(17) 0.0828(10) Uani 1 1 d .
H12A H 0.4956 -0.0853 -0.0176 0.124 Uiso 1 1 calc R
H12B H 0.6324 -0.0546 0.0093 0.124 Uiso 1 1 calc R
H12C H 0.5899 -0.0248 -0.0628 0.124 Uiso 1 1 calc R
C13 C 0.5734(3) 0.3352(2) -0.11415(12) 0.0551(7) Uani 1 1 d .
C14 C 0.4509(3) 0.3498(2) -0.14012(15) 0.0657(8) Uani 1 1 d .
H14 H 0.3789 0.3213 -0.1202 0.079 Uiso 1 1 calc R
C15 C 0.4365(4) 0.4077(2) -0.19647(16) 0.0767(10) Uani 1 1 d .
H15 H 0.3540 0.4172 -0.2140 0.092 Uiso 1 1 calc R
C16 C 0.5399(5) 0.4505(3) -0.22645(15) 0.0823(10) Uani 1 1 d .
C17 C 0.6617(4) 0.4342(3) -0.19969(16) 0.0898(12) Uani 1 1 d .
H17 H 0.7335 0.4625 -0.2199 0.108 Uiso 1 1 calc R
C18 C 0.6797(3) 0.3777(3) -0.14429(15) 0.0730(9) Uani 1 1 d .
H18 H 0.7625 0.3681 -0.1272 0.088 Uiso 1 1 calc R
C19 C 0.5218(6) 0.5133(3) -0.28759(17) 0.1304(19) Uani 1 1 d .
H19A H 0.4758 0.4772 -0.3210 0.196 Uiso 1 1 calc R
H19B H 0.6051 0.5322 -0.3046 0.196 Uiso 1 1 calc R
H19C H 0.4731 0.5704 -0.2760 0.196 Uiso 1 1 calc R
C20 C 0.6175(3) 0.3269(2) 0.29066(13) 0.0533(7) Uani 1 1 d .
C21 C 0.6024(3) 0.3607(3) 0.35530(15) 0.0754(9) Uani 1 1 d .
H21 H 0.5230 0.3866 0.3684 0.090 Uiso 1 1 calc R
C22 C 0.7029(4) 0.3565(3) 0.40040(18) 0.0982(13) Uani 1 1 d .
H22 H 0.6928 0.3815 0.4431 0.118 Uiso 1 1 calc R
C23 C 0.8191(4) 0.3146(3) 0.3813(2) 0.0990(13) Uani 1 1 d .
H23 H 0.8861 0.3087 0.4120 0.119 Uiso 1 1 calc R
C24 C 0.8360(4) 0.2823(3) 0.3184(2) 0.1057(15) Uani 1 1 d .
H24 H 0.9154 0.2562 0.3055 0.127 Uiso 1 1 calc R
C25 C 0.7351(3) 0.2880(3) 0.27338(17) 0.0818(11) Uani 1 1 d .
H25 H 0.7473 0.2649 0.2303 0.098 Uiso 1 1 calc R
C26 C 0.3530(3) 0.2900(2) 0.28682(13) 0.0528(7) Uani 1 1 d .
C27 C 0.2629(3) 0.3555(2) 0.30980(18) 0.0782(10) Uani 1 1 d .
H27 H 0.2605 0.4180 0.2921 0.094 Uiso 1 1 calc R
C28 C 0.1759(4) 0.3296(3) 0.3590(2) 0.1022(13) Uani 1 1 d .
H28 H 0.1169 0.3753 0.3748 0.123 Uiso 1 1 calc R
C29 C 0.1758(3) 0.2388(3) 0.38426(19) 0.0944(11) Uani 1 1 d .
H29 H 0.1172 0.2218 0.4175 0.113 Uiso 1 1 calc R
C30 C 0.2623(4) 0.1722(3) 0.3608(2) 0.0953(11) Uani 1 1 d .
H30 H 0.2616 0.1091 0.3775 0.114 Uiso 1 1 calc R
C31 C 0.3507(3) 0.1972(2) 0.31256(17) 0.0784(10) Uani 1 1 d .
H31 H 0.4095 0.1511 0.2972 0.094 Uiso 1 1 calc R

loop_
_atom_site_aniso_label
_atom_site_aniso_U_11
_atom_site_aniso_U_22
_atom_site_aniso_U_33
_atom_site_aniso_U_23
_atom_site_aniso_U_13
_atom_site_aniso_U_12
Ni1 0.06218(18) 0.04031(16) 0.03578(15) -0.00080(14) 0.00052(14) -0.00041(16)
Cl1 0.1044(6) 0.0461(4) 0.0499(4) 0.0056(3) -0.0026(4) 0.0059(4)
P1 0.0700(4) 0.0447(3) 0.0388(3) -0.0028(3) 0.0027(3) -0.0008(3)
N1 0.0634(14) 0.0457(12) 0.0401(11) -0.0034(9) -0.0005(10) 0.0011(10)
N2 0.0702(15) 0.0643(15) 0.0385(11) 0.0007(10) 0.0083(10) 0.0075(12)
N3 0.116(2) 0.0407(11) 0.0424(12) -0.0062(9) 0.0051(13) 0.0020(13)
C1 0.0522(16) 0.0425(13) 0.0428(13) -0.0014(10) -0.0001(12) -0.0019(12)
C2 0.0667(17) 0.0429(13) 0.0467(14) -0.0034(12) -0.0018(14) -0.0016(12)
C3 0.086(2) 0.0463(16) 0.0601(18) -0.0022(13) -0.0012(15) 0.0076(15)
C4 0.100(3) 0.0478(16) 0.0642(19) 0.0095(14) -0.0056(18) 0.0062(16)
C5 0.089(2) 0.0553(16) 0.0447(14) 0.0092(12) -0.0065(16) 0.0036(17)
C6 0.0528(17) 0.0474(14) 0.0410(13) 0.0019(11) -0.0023(12) -0.0026(12)
C7 0.0490(15) 0.0524(14) 0.0367(12) 0.0027(11) -0.0015(11) -0.0005(12)
C8 0.0663(19) 0.072(2) 0.0532(17) -0.0038(14) 0.0127(14) 0.0053(17)
C9 0.0590(17) 0.0544(16) 0.0441(15) -0.0071(12) -0.0007(13) 0.0086(13)
C10 0.070(2) 0.0563(16) 0.0479(14) -0.0109(12) 0.0037(14) -0.0036(15)
C11 0.069(2) 0.095(2) 0.073(2) -0.018(2) -0.0058(17) -0.0074(18)
C12 0.105(3) 0.0638(19) 0.079(2) -0.0204(17) 0.005(2) 0.0000(19)
C13 0.0654(18) 0.0660(18) 0.0339(13) -0.0006(12) 0.0025(12) -0.0018(15)
C14 0.0645(19) 0.0732(19) 0.0594(17) 0.0039(16) -0.0024(16) -0.0019(15)
C15 0.091(3) 0.077(2) 0.061(2) -0.0076(17) -0.0242(18) 0.011(2)
C16 0.125(3) 0.082(2) 0.0397(16) 0.0023(15) -0.007(2) -0.001(2)
C17 0.104(3) 0.110(3) 0.055(2) 0.0195(19) 0.017(2) -0.025(2)
C18 0.0658(19) 0.106(3) 0.0473(16) 0.0065(18) 0.0057(16) -0.0117(18)
C19 0.208(6) 0.124(3) 0.060(2) 0.029(2) -0.010(3) 0.004(4)
C20 0.0591(17) 0.0522(15) 0.0485(15) -0.0065(13) 0.0034(13) -0.0070(14)
C21 0.066(2) 0.104(3) 0.0561(18) -0.0192(18) -0.0015(16) 0.0085(17)
C22 0.082(3) 0.151(4) 0.061(2) -0.028(2) -0.0106(19) 0.008(3)
C23 0.071(2) 0.132(4) 0.094(3) -0.029(3) -0.025(2) 0.010(2)
C24 0.062(2) 0.135(4) 0.120(3) -0.057(3) -0.012(2) 0.015(2)
C25 0.065(2) 0.104(3) 0.076(2) -0.038(2) 0.0034(17) -0.0053(18)
C26 0.0591(17) 0.0549(16) 0.0444(15) -0.0026(12) -0.0053(13) -0.0016(13)
C27 0.073(2) 0.061(2) 0.101(3) 0.0082(18) 0.022(2) 0.0057(17)
C28 0.079(2) 0.092(3) 0.135(3) 0.002(3) 0.046(3) 0.005(2)
C29 0.080(2) 0.108(3) 0.095(3) 0.014(2) 0.0326(19) -0.007(3)
C30 0.097(3) 0.081(2) 0.108(3) 0.030(2) 0.030(3) 0.001(2)
C31 0.081(2) 0.068(2) 0.086(2) 0.0168(18) 0.025(2) 0.0139(18)

loop_
_atom_type_symbol
_atom_type_description
_atom_type_scat_dispersion_real
_atom_type_scat_dispersion_imag
_atom_type_scat_source
C C 0.0033 0.0016 'International Tables Vol C Tables 4.2.6.8 and 6.1.1.4'
H H 0.0000 0.0000 'International Tables Vol C Tables 4.2.6.8 and 6.1.1.4'
N N 0.0061 0.0033 'International Tables Vol C Tables 4.2.6.8 and 6.1.1.4'
P P 0.1023 0.0942 'International Tables Vol C Tables 4.2.6.8 and 6.1.1.4'
Cl Cl 0.1484 0.1585 'International Tables Vol C Tables 4.2.6.8 and 6.1.1.4'
Ni Ni 0.3393 1.1124 'International Tables Vol C Tables 4.2.6.8 and 6.1.1.4'

loop_
_geom_angle_atom_site_label_1
_geom_angle_atom_site_label_2
_geom_angle_atom_site_label_3
_geom_angle
C1 Ni1 N1 82.51(9)
C1 Ni1 P1 83.02(7)
N1 Ni1 P1 165.27(6)
C1 Ni1 Cl1 178.02(8)
N1 Ni1 Cl1 96.09(6)
P1 Ni1 Cl1 98.30(3)
N3 P1 C26 104.35(13)
N3 P1 C20 108.93(13)
C26 P1 C20 99.73(12)
N3 P1 Ni1 104.68(8)
C26 P1 Ni1 123.61(9)
C20 P1 Ni1 114.65(9)
C7 N1 C9 109.21(19)
C7 N1 Ni1 115.22(16)
C9 N1 Ni1 135.52(16)
C7 N2 C13 127.9(2)
C7 N2 C8 109.0(2)
C13 N2 C8 123.0(2)
C2 N3 P1 113.26(17)
C2 N3 H3D 115.4
P1 N3 H3D 128.8
C2 C1 C6 119.4(2)
C2 C1 Ni1 123.54(18)
C6 C1 Ni1 117.04(18)
C1 C2 C3 120.1(2)
C1 C2 N3 115.4(2)
C3 C2 N3 124.5(2)
C4 C3 C2 119.3(3)
C4 C3 H3 120.3
C2 C3 H3 120.3
C5 C4 C3 121.5(3)
C5 C4 H4 119.3
C3 C4 H4 119.3
C4 C5 C6 119.0(2)
C4 C5 H5 120.5
C6 C5 H5 120.5
C5 C6 C1 120.7(2)
C5 C6 C7 130.1(2)
C1 C6 C7 109.2(2)
N1 C7 N2 114.1(2)
N1 C7 C6 116.0(2)
N2 C7 C6 129.8(2)
N2 C8 C9 102.4(2)
N2 C8 H8A 111.3
C9 C8 H8A 111.3
N2 C8 H8B 111.3
C9 C8 H8B 111.3
H8A C8 H8B 109.2
N1 C9 C10 111.7(2)
N1 C9 C8 103.4(2)
C10 C9 C8 114.6(2)
N1 C9 H9 109.0
C10 C9 H9 109.0
C8 C9 H9 109.0
C11 C10 C12 112.2(3)
C11 C10 C9 113.3(2)
C12 C10 C9 109.8(3)
C11 C10 H10 107.0
C12 C10 H10 107.0
C9 C10 H10 107.0
C10 C11 H11A 109.5
C10 C11 H11B 109.5
H11A C11 H11B 109.5
C10 C11 H11C 109.5
H11A C11 H11C 109.5
H11B C11 H11C 109.5
C10 C12 H12A 109.5
C10 C12 H12B 109.5
H12A C12 H12B 109.5
C10 C12 H12C 109.5
H12A C12 H12C 109.5
H12B C12 H12C 109.5
C14 C13 C18 119.9(3)
C14 C13 N2 119.8(3)
C18 C13 N2 120.3(3)
C13 C14 C15 119.2(3)
C13 C14 H14 120.4
C15 C14 H14 120.4
C16 C15 C14 121.7(3)
C16 C15 H15 119.2
C14 C15 H15 119.2
C15 C16 C17 118.0(3)
C15 C16 C19 120.7(4)
C17 C16 C19 121.3(4)
C18 C17 C16 122.0(3)
C18 C17 H17 119.0
C16 C17 H17 119.0
C17 C18 C13 119.3(3)
C17 C18 H18 120.4
C13 C18 H18 120.4
C16 C19 H19A 109.5
C16 C19 H19B 109.5
H19A C19 H19B 109.5
C16 C19 H19C 109.5
H19A C19 H19C 109.5
H19B C19 H19C 109.5
C25 C20 C21 117.9(3)
C25 C20 P1 120.2(2)
C21 C20 P1 121.8(2)
C22 C21 C20 121.1(3)
C22 C21 H21 119.5
C20 C21 H21 119.5
C21 C22 C23 119.1(3)
C21 C22 H22 120.4
C23 C22 H22 120.4
C24 C23 C22 120.6(3)
C24 C23 H23 119.7
C22 C23 H23 119.7
C23 C24 C25 119.8(3)
C23 C24 H24 120.1
C25 C24 H24 120.1
C20 C25 C24 121.5(3)
C20 C25 H25 119.2
C24 C25 H25 119.2
C27 C26 C31 118.0(3)
C27 C26 P1 122.0(2)
C31 C26 P1 119.6(2)
C26 C27 C28 120.7(3)
C26 C27 H27 119.7
C28 C27 H27 119.7
C29 C28 C27 120.6(4)
C29 C28 H28 119.7
C27 C28 H28 119.7
C28 C29 C30 119.4(3)
C28 C29 H29 120.3
C30 C29 H29 120.3
C29 C30 C31 120.6(4)
C29 C30 H30 119.7
C31 C30 H30 119.7
C30 C31 C26 120.6(3)
C30 C31 H31 119.7
C26 C31 H31 119.7

loop_
_geom_bond_atom_site_label_1
_geom_bond_atom_site_label_2
_geom_bond_distance
Ni1 C1 1.873(2)
Ni1 N1 1.9197(19)
Ni1 P1 2.1430(7)
Ni1 Cl1 2.2167(8)
P1 N3 1.677(2)
P1 C26 1.813(3)
P1 C20 1.815(3)
N1 C7 1.305(3)
N1 C9 1.468(3)
N2 C7 1.346(3)
N2 C13 1.425(3)
N2 C8 1.463(4)
N3 C2 1.395(3)
N3 H3D 0.9731
C1 C2 1.388(3)
C1 C6 1.394(3)
C2 C3 1.393(4)
C3 C4 1.383(4)
C3 H3 0.9300
C4 C5 1.377(4)
C4 H4 0.9300
C5 C6 1.388(3)
C5 H5 0.9300
C6 C7 1.467(3)
C8 C9 1.546(4)
C8 H8A 0.9700
C8 H8B 0.9700
C9 C10 1.532(4)
C9 H9 0.9800
C10 C11 1.516(4)
C10 C12 1.528(4)
C10 H10 0.9800
C11 H11A 0.9600
C11 H11B 0.9600
C11 H11C 0.9600
C12 H12A 0.9600
C12 H12B 0.9600
C12 H12C 0.9600
C13 C14 1.380(4)
C13 C18 1.381(4)
C14 C15 1.391(4)
C14 H14 0.9300
C15 C16 1.359(5)
C15 H15 0.9300
C16 C17 1.384(5)
C16 C19 1.513(4)
C17 C18 1.370(4)
C17 H17 0.9300
C18 H18 0.9300
C19 H19A 0.9600
C19 H19B 0.9600
C19 H19C 0.9600
C20 C25 1.369(4)
C20 C21 1.388(4)
C21 C22 1.378(4)
C21 H21 0.9300
C22 C23 1.382(5)
C22 H22 0.9300
C23 C24 1.350(5)
C23 H23 0.9300
C24 C25 1.381(5)
C24 H24 0.9300
C25 H25 0.9300
C26 C27 1.374(4)
C26 C31 1.377(4)
C27 C28 1.380(5)
C27 H27 0.9300
C28 C29 1.348(5)
C28 H28 0.9300
C29 C30 1.363(5)
C29 H29 0.9300
C30 C31 1.373(5)
C30 H30 0.9300
C31 H31 0.9300

loop_
_geom_torsion_atom_site_label_1
_geom_torsion_atom_site_label_2
_geom_torsion_atom_site_label_3
_geom_torsion_atom_site_label_4
_geom_torsion
C1 Ni1 P1 N3 0.57(13)
N1 Ni1 P1 N3 11.5(3)
Cl1 Ni1 P1 N3 179.08(11)
C1 Ni1 P1 C26 119.38(14)
N1 Ni1 P1 C26 130.3(3)
Cl1 Ni1 P1 C26 -62.11(12)
C1 Ni1 P1 C20 -118.72(13)
N1 Ni1 P1 C20 -107.8(3)
Cl1 Ni1 P1 C20 59.79(11)
C1 Ni1 N1 C7 1.27(19)
P1 Ni1 N1 C7 -9.6(4)
Cl1 Ni1 N1 C7 -177.32(18)
C1 Ni1 N1 C9 178.3(3)
P1 Ni1 N1 C9 167.4(2)
Cl1 Ni1 N1 C9 -0.3(2)
C26 P1 N3 C2 -130.6(2)
C20 P1 N3 C2 123.6(2)
Ni1 P1 N3 C2 0.6(2)
N1 Ni1 C1 C2 -179.1(2)
P1 Ni1 C1 C2 -1.9(2)
Cl1 Ni1 C1 C2 -134(2)
N1 Ni1 C1 C6 0.9(2)
P1 Ni1 C1 C6 178.1(2)
Cl1 Ni1 C1 C6 46(2)
C6 C1 C2 C3 3.3(4)
Ni1 C1 C2 C3 -176.7(2)
C6 C1 C2 N3 -177.3(2)
Ni1 C1 C2 N3 2.7(4)
P1 N3 C2 C1 -1.9(3)
P1 N3 C2 C3 177.5(2)
C1 C2 C3 C4 -3.8(4)
N3 C2 C3 C4 176.8(3)
C2 C3 C4 C5 1.7(5)
C3 C4 C5 C6 0.9(5)
C4 C5 C6 C1 -1.4(4)
C4 C5 C6 C7 -179.0(3)
C2 C1 C6 C5 -0.6(4)
Ni1 C1 C6 C5 179.4(2)
C2 C1 C6 C7 177.4(2)
Ni1 C1 C6 C7 -2.6(3)
C9 N1 C7 N2 -4.0(3)
Ni1 N1 C7 N2 173.81(18)
C9 N1 C7 C6 179.1(2)
Ni1 N1 C7 C6 -3.1(3)
C13 N2 C7 N1 170.9(2)
C8 N2 C7 N1 -5.4(3)
C13 N2 C7 C6 -12.8(5)
C8 N2 C7 C6 171.0(3)
C5 C6 C7 N1 -178.6(3)
C1 C6 C7 N1 3.6(3)
C5 C6 C7 N2 5.1(5)
C1 C6 C7 N2 -172.7(3)
C7 N2 C8 C9 11.6(3)
C13 N2 C8 C9 -164.9(2)
C7 N1 C9 C10 -112.9(2)
Ni1 N1 C9 C10 70.0(3)
C7 N1 C9 C8 10.9(3)
Ni1 N1 C9 C8 -166.2(2)
N2 C8 C9 N1 -13.1(3)
N2 C8 C9 C10 108.7(3)
N1 C9 C10 C11 63.6(3)
C8 C9 C10 C11 -53.6(3)
N1 C9 C10 C12 -170.0(2)
C8 C9 C10 C12 72.8(3)
C7 N2 C13 C14 -68.3(4)
C8 N2 C13 C14 107.5(3)
C7 N2 C13 C18 111.1(4)
C8 N2 C13 C18 -73.1(4)
C18 C13 C14 C15 -0.2(5)
N2 C13 C14 C15 179.2(3)
C13 C14 C15 C16 -0.3(5)
C14 C15 C16 C17 0.7(5)
C14 C15 C16 C19 -179.9(3)
C15 C16 C17 C18 -0.7(6)
C19 C16 C17 C18 179.9(4)
C16 C17 C18 C13 0.3(6)
C14 C13 C18 C17 0.2(5)
N2 C13 C18 C17 -179.3(3)
N3 P1 C20 C25 -114.1(3)
C26 P1 C20 C25 136.9(3)
Ni1 P1 C20 C25 2.7(3)
N3 P1 C20 C21 70.1(3)
C26 P1 C20 C21 -38.8(3)
Ni1 P1 C20 C21 -173.0(2)
C25 C20 C21 C22 0.9(5)
P1 C20 C21 C22 176.7(3)
C20 C21 C22 C23 -2.4(7)
C21 C22 C23 C24 3.0(7)
C22 C23 C24 C25 -2.2(7)
C21 C20 C25 C24 -0.1(5)
P1 C20 C25 C24 -176.0(3)
C23 C24 C25 C20 0.7(7)
N3 P1 C26 C27 -8.8(3)
C20 P1 C26 C27 103.8(3)
Ni1 P1 C26 C27 -127.7(2)
N3 P1 C26 C31 178.5(3)
C20 P1 C26 C31 -68.9(3)
Ni1 P1 C26 C31 59.5(3)
C31 C26 C27 C28 2.3(5)
P1 C26 C27 C28 -170.5(3)
C26 C27 C28 C29 -1.6(6)
C27 C28 C29 C30 -0.2(7)
C28 C29 C30 C31 1.1(7)
C29 C30 C31 C26 -0.4(6)
C27 C26 C31 C30 -1.3(5)
P1 C26 C31 C30 171.7(3)
